data_7118902
loop_
_publ_author_name
'Ivanov, Daniil M.'
'Novikov, Alexander S.'
'Ananyev, Ivan V.'
'Kirina, Yulia V.'
'Kukushkin, Vadim Yu'

_publ_section_title
;
 Halogen bonding between metal centers and halocarbons.
;
_journal_issue 32
_journal_name_full 'Chemical communications (Cambridge, England)'
_journal_page_first 5565
_journal_page_last 5568
_journal_paper_doi 10.1039/c6cc01107a
_journal_volume 52
_journal_year 2016
_chemical_formula_moiety 'C12 H20 Cl2 N4 Pt, 2(C H I3)'
_chemical_formula_sum 'C14 H22 Cl2 I6 N4 Pt'
_chemical_formula_weight 1273.74
_space_group_crystal_system triclinic
_space_group_IT_number 2
_space_group_name_Hall '-P 1'
_space_group_name_H-M_alt 'P -1'
_symmetry_space_group_name_Hall '-P 1'
_symmetry_space_group_name_H-M 'P -1'
_atom_sites_solution_hydrogens geom
_atom_sites_solution_primary direct
_audit_creation_date 2015-12-29
_audit_creation_method
;
Olex2 1.2
(compiled 2015.01.26 svn.r3150 for OlexSys, GUI svn.r4998)
;
_audit_update_record
;
2016-01-11 deposited with the CCDC.
2016-03-16 downloaded from the CCDC.
;
_cell_angle_alpha 114.930(9)
_cell_angle_beta 99.180(10)
_cell_angle_gamma 108.364(10)
_cell_formula_units_Z 1
_cell_length_a 9.1806(11)
_cell_length_b 9.3566(9)
_cell_length_c 10.3153(10)
_cell_measurement_reflns_used 1592
_cell_measurement_temperature 300.00(10)
_cell_measurement_theta_max 30.1400
_cell_measurement_theta_min 2.6494
_cell_volume 717.25(17)
_computing_cell_refinement
;
CrysAlisPro, Agilent Technologies,
Version 1.171.36.20 (release 27-06-2012 CrysAlis171 .NET)
(compiled Jul 11 2012,15:38:31)
;
_computing_data_collection
;
CrysAlisPro, Agilent Technologies,
Version 1.171.36.20 (release 27-06-2012 CrysAlis171 .NET)
(compiled Jul 11 2012,15:38:31)
;
_computing_data_reduction
;
CrysAlisPro, Agilent Technologies,
Version 1.171.36.20 (release 27-06-2012 CrysAlis171 .NET)
(compiled Jul 11 2012,15:38:31)
;
_computing_molecular_graphics 'Olex2 (Dolomanov et al., 2009)'
_computing_publication_material 'Olex2 (Dolomanov et al., 2009)'
_computing_structure_refinement 'ShelXL (Sheldrick, 2008)'
_computing_structure_solution 'ShelXT (Sheldrick, 2015)'
_diffrn_ambient_temperature 300.00(10)
_diffrn_detector_area_resol_mean 16.2096
_diffrn_measured_fraction_theta_full 0.983
_diffrn_measured_fraction_theta_max 0.830
_diffrn_measurement_details
;
  1 omega  -26.00    5.00   1.0000   10.0000
omega____ theta____ kappa____ phi______ frames
    -      -20.4031  -77.0000   60.0000 31

  2 omega  -25.00   16.00   1.0000   10.0000
omega____ theta____ kappa____ phi______ frames
    -      -20.4031  -99.0000  -30.0000 41

  3 omega  -88.00  -62.00   1.0000   10.0000
omega____ theta____ kappa____ phi______ frames
    -      -20.4031 -178.0000 -150.0000 26

  4 omega  -42.00   46.00   1.0000   10.0000
omega____ theta____ kappa____ phi______ frames
    -      -20.4031   57.0000  -60.0000 88

  5 omega  -33.00   48.00   1.0000   10.0000
omega____ theta____ kappa____ phi______ frames
    -      -20.4031   57.0000   60.0000 81

  6 omega  -38.00   37.00   1.0000   10.0000
omega____ theta____ kappa____ phi______ frames
    -      -20.4031   57.0000 -180.0000 75
;
_diffrn_measurement_device_type 'Xcalibur, Eos'
_diffrn_measurement_method '\w scans'
_diffrn_orient_matrix_UB_11 0.0070004000
_diffrn_orient_matrix_UB_12 -0.0356457000
_diffrn_orient_matrix_UB_13 0.0480013000
_diffrn_orient_matrix_UB_21 -0.0800838000
_diffrn_orient_matrix_UB_22 -0.0119571000
_diffrn_orient_matrix_UB_23 0.0005419000
_diffrn_orient_matrix_UB_31 -0.0320750000
_diffrn_orient_matrix_UB_32 -0.0844594000
_diffrn_orient_matrix_UB_33 -0.0647707000
_diffrn_radiation_monochromator graphite
_diffrn_radiation_type MoK\a
_diffrn_radiation_wavelength 0.71073
_diffrn_reflns_av_R_equivalents 0.0275
_diffrn_reflns_av_unetI/netI 0.0565
_diffrn_reflns_Laue_measured_fraction_full 0.983
_diffrn_reflns_Laue_measured_fraction_max 0.830
_diffrn_reflns_limit_h_max 12
_diffrn_reflns_limit_h_min -12
_diffrn_reflns_limit_k_max 13
_diffrn_reflns_limit_k_min -13
_diffrn_reflns_limit_l_max 12
_diffrn_reflns_limit_l_min -14
_diffrn_reflns_number 5354
_diffrn_reflns_point_group_measured_fraction_full 0.983
_diffrn_reflns_point_group_measured_fraction_max 0.830
_diffrn_reflns_theta_full 25.242
_diffrn_reflns_theta_max 30.207
_diffrn_reflns_theta_min 2.655
_diffrn_source 'Enhance (Mo) X-ray Source'
_exptl_absorpt_coefficient_mu 11.542
_exptl_absorpt_correction_T_max 1.00000
_exptl_absorpt_correction_T_min 0.36570
_exptl_absorpt_correction_type multi-scan
_exptl_absorpt_process_details
;
CrysAlisPro, Agilent Technologies,
Version 1.171.36.20 (release 27-06-2012 CrysAlis171 .NET)
(compiled Jul 11 2012,15:38:31)
Empirical absorption correction using spherical harmonics,
 implemented in SCALE3 ABSPACK scaling algorithm.
;
_exptl_crystal_density_diffrn 2.949
_exptl_crystal_F_000 564
_refine_diff_density_max 0.991
_refine_diff_density_min -1.388
_refine_diff_density_rms 0.176
_refine_ls_extinction_method none
_refine_ls_goodness_of_fit_ref 1.028
_refine_ls_hydrogen_treatment constr
_refine_ls_matrix_type full
_refine_ls_number_parameters 124
_refine_ls_number_reflns 3528
_refine_ls_number_restraints 0
_refine_ls_restrained_S_all 1.028
_refine_ls_R_factor_all 0.0684
_refine_ls_R_factor_gt 0.0420
_refine_ls_shift/su_max 0.001
_refine_ls_shift/su_mean 0.000
_refine_ls_structure_factor_coef Fsqd
_refine_ls_weighting_details 'w=1/[\s^2^(Fo^2^)+(0.0350P)^2^] where P=(Fo^2^+2Fc^2^)/3'
_refine_ls_weighting_scheme calc
_refine_ls_wR_factor_gt 0.0865
_refine_ls_wR_factor_ref 0.1042
_reflns_Friedel_coverage 0.000
_reflns_number_gt 2422
_reflns_number_total 3528
_reflns_threshold_expression 'I > 2\s(I)'
_cod_data_source_file c6cc01107a2.cif
_cod_data_source_block 0exp_dantemp300
_cod_depositor_comments 'Adding full bibliography for 7118900--7118914.cif.'
_cod_original_cell_volume 717.26(14)
_cod_database_code 7118902
_shelxl_version_number 2014/6
_chemical_oxdiff_formula 'Pt C14 H22 Cl2 I6 N4'
_shelx_space_group_comment
;
The symmetry employed for this shelxl refinement is uniquely defined
by the following loop, which should always be used as a source of
symmetry information in preference to the above space-group names.
They are only intended as comments.
;
_reflns_odcompleteness_completeness 97.14
_reflns_odcompleteness_iscentric 1
_reflns_odcompleteness_theta 27.50
_olex2_refinement_description
;
1. Fixed Uiso
 At 1.2 times of:
  All C(H) groups, All C(H,H) groups
2.a Ternary CH refined with riding coordinates:
 C1S(H1S)
2.b Secondary CH2 refined with riding coordinates:
 C6(H6A,H6B), C2(H2A,H2B), C4(H4A,H4B), C5(H5A,H5B), C3(H3A,H3B)
;
_olex2_submission_special_instructions 'No special instructions were received'

loop_
_space_group_symop_operation_xyz
'x, y, z'
'-x, -y, -z'

loop_
_atom_site_label
_atom_site_type_symbol
_atom_site_fract_x
_atom_site_fract_y
_atom_site_fract_z
_atom_site_U_iso_or_equiv
_atom_site_adp_type
_atom_site_occupancy
_atom_site_site_symmetry_order
_atom_site_calc_flag
_atom_site_refinement_flags_posn
_atom_site_refinement_flags_adp
_atom_site_refinement_flags_occupancy
Pt1 Pt 0.5000 0.5000 0.5000 0.04914(16) Uani 1 2 d S T P
I1S I 0.95125(7) 0.66159(7) 0.92159(7) 0.05858(19) Uani 1 1 d . . .
I2S I 1.33241(8) 0.64454(8) 0.91362(8) 0.0685(2) Uani 1 1 d . . .
I3S I 1.31676(9) 1.03724(8) 1.16624(9) 0.0769(3) Uani 1 1 d . . .
Cl1 Cl 0.5613(3) 0.4858(3) 0.7216(3) 0.0590(6) Uani 1 1 d . . .
N1 N 0.2664(8) 0.3798(9) 0.4627(8) 0.057(2) Uani 1 1 d . . .
N2 N -0.0229(8) 0.2143(9) 0.4104(9) 0.066(2) Uani 1 1 d . . .
C1S C 1.2035(10) 0.7611(10) 1.0497(10) 0.055(2) Uani 1 1 d . . .
H1S H 1.2057 0.7275 1.1277 0.066 Uiso 1 1 calc R . .
C1 C 0.1314(10) 0.3024(10) 0.4375(9) 0.046(2) Uani 1 1 d . . .
C6 C -0.1192(12) 0.0438(13) 0.2718(12) 0.085(4) Uani 1 1 d . . .
H6A H -0.0472 0.0006 0.2248 0.103 Uiso 1 1 calc R . .
H6B H -0.1907 0.0545 0.1998 0.103 Uiso 1 1 calc R . .
C2 C -0.1093(12) 0.2885(12) 0.5016(13) 0.073(3) Uani 1 1 d . . .
H2A H -0.1808 0.3162 0.4459 0.088 Uiso 1 1 calc R . .
H2B H -0.0322 0.3960 0.5931 0.088 Uiso 1 1 calc R . .
C4 C -0.3143(13) -0.0174(13) 0.4032(14) 0.082(3) Uani 1 1 d . . .
H4A H -0.3626 -0.0984 0.4362 0.098 Uiso 1 1 calc R . .
H4B H -0.4020 -0.0129 0.3410 0.098 Uiso 1 1 calc R . .
C5 C -0.2169(13) -0.0784(13) 0.3135(13) 0.081(3) Uani 1 1 d . . .
H5A H -0.2894 -0.1870 0.2209 0.098 Uiso 1 1 calc R . .
H5B H -0.1435 -0.1034 0.3703 0.098 Uiso 1 1 calc R . .
C3 C -0.2075(14) 0.1658(15) 0.5436(13) 0.088(4) Uani 1 1 d . . .
H3A H -0.2771 0.2117 0.5926 0.106 Uiso 1 1 calc R . .
H3B H -0.1348 0.1564 0.6158 0.106 Uiso 1 1 calc R . .

loop_
_atom_site_aniso_label
_atom_site_aniso_U_11
_atom_site_aniso_U_22
_atom_site_aniso_U_33
_atom_site_aniso_U_23
_atom_site_aniso_U_13
_atom_site_aniso_U_12
Pt1 0.0370(2) 0.0310(2) 0.0626(3) 0.0108(2) 0.0244(2) 0.00912(19)
I1S 0.0563(4) 0.0490(3) 0.0678(4) 0.0270(3) 0.0276(3) 0.0196(3)
I2S 0.0673(4) 0.0658(4) 0.0796(5) 0.0345(4) 0.0407(4) 0.0323(4)
I3S 0.0673(4) 0.0455(4) 0.0951(6) 0.0236(4) 0.0229(4) 0.0163(3)
Cl1 0.0433(11) 0.0559(13) 0.0679(15) 0.0257(11) 0.0254(10) 0.0140(10)
N1 0.043(4) 0.039(4) 0.065(5) 0.010(3) 0.024(4) 0.009(3)
N2 0.044(4) 0.053(4) 0.068(5) 0.012(4) 0.032(4) 0.001(3)
C1S 0.058(5) 0.042(5) 0.056(6) 0.022(4) 0.023(4) 0.014(4)
C1 0.045(5) 0.039(4) 0.045(5) 0.017(4) 0.021(4) 0.011(4)
C6 0.065(6) 0.058(6) 0.063(7) -0.002(5) 0.023(5) -0.011(5)
C2 0.059(6) 0.053(6) 0.100(8) 0.024(5) 0.049(6) 0.024(5)
C4 0.057(6) 0.061(6) 0.118(10) 0.042(7) 0.042(6) 0.012(5)
C5 0.067(7) 0.054(6) 0.099(9) 0.026(6) 0.024(6) 0.016(6)
C3 0.079(8) 0.096(9) 0.080(8) 0.036(7) 0.047(7) 0.027(7)

loop_
_atom_type_symbol
_atom_type_description
_atom_type_scat_dispersion_real
_atom_type_scat_dispersion_imag
_atom_type_scat_source
C C 0.0033 0.0016 'International Tables Vol C Tables 4.2.6.8 and 6.1.1.4'
H H 0.0000 0.0000 'International Tables Vol C Tables 4.2.6.8 and 6.1.1.4'
Cl Cl 0.1484 0.1585 'International Tables Vol C Tables 4.2.6.8 and 6.1.1.4'
I I -0.4742 1.8119 'International Tables Vol C Tables 4.2.6.8 and 6.1.1.4'
N N 0.0061 0.0033 'International Tables Vol C Tables 4.2.6.8 and 6.1.1.4'
Pt Pt -1.7033 8.3905 'International Tables Vol C Tables 4.2.6.8 and 6.1.1.4'

loop_
_geom_angle_atom_site_label_1
_geom_angle_atom_site_label_2
_geom_angle_atom_site_label_3
_geom_angle
_geom_angle_site_symmetry_1
_geom_angle_site_symmetry_3
Cl1 Pt1 Cl1 180.0 . 2_666
N1 Pt1 Cl1 90.6(3) . 2_666
N1 Pt1 Cl1 89.4(3) . .
N1 Pt1 Cl1 89.4(3) 2_666 2_666
N1 Pt1 Cl1 90.6(3) 2_666 .
N1 Pt1 N1 180.0(5) 2_666 .
C1 N1 Pt1 176.6(7) . .
C1 N2 C6 120.7(7) . .
C1 N2 C2 121.6(7) . .
C2 N2 C6 117.1(8) . .
I1S C1S I2S 112.3(4) . .
I1S C1S H1S 106.6 . .
I2S C1S H1S 106.6 . .
I3S C1S I1S 111.1(4) . .
I3S C1S I2S 113.2(4) . .
I3S C1S H1S 106.6 . .
N1 C1 N2 179.3(10) . .
N2 C6 H6A 110.0 . .
N2 C6 H6B 110.0 . .
N2 C6 C5 108.5(9) . .
H6A C6 H6B 108.4 . .
C5 C6 H6A 110.0 . .
C5 C6 H6B 110.0 . .
N2 C2 H2A 109.5 . .
N2 C2 H2B 109.5 . .
N2 C2 C3 110.9(8) . .
H2A C2 H2B 108.1 . .
C3 C2 H2A 109.5 . .
C3 C2 H2B 109.5 . .
H4A C4 H4B 108.1 . .
C5 C4 H4A 109.5 . .
C5 C4 H4B 109.5 . .
C5 C4 C3 110.6(8) . .
C3 C4 H4A 109.5 . .
C3 C4 H4B 109.5 . .
C6 C5 H5A 108.4 . .
C6 C5 H5B 108.4 . .
C4 C5 C6 115.3(9) . .
C4 C5 H5A 108.4 . .
C4 C5 H5B 108.4 . .
H5A C5 H5B 107.5 . .
C2 C3 C4 111.8(9) . .
C2 C3 H3A 109.3 . .
C2 C3 H3B 109.3 . .
C4 C3 H3A 109.3 . .
C4 C3 H3B 109.3 . .
H3A C3 H3B 107.9 . .

loop_
_geom_bond_atom_site_label_1
_geom_bond_atom_site_label_2
_geom_bond_distance
_geom_bond_site_symmetry_2
Pt1 Cl1 2.335(3) 2_666
Pt1 Cl1 2.335(3) .
Pt1 N1 1.965(7) 2_666
Pt1 N1 1.965(7) .
I1S C1S 2.145(9) .
I2S C1S 2.148(8) .
I3S C1S 2.119(8) .
N1 C1 1.141(10) .
N2 C1 1.307(10) .
N2 C6 1.468(10) .
N2 C2 1.425(10) .
C1S H1S 0.9800 .
C6 H6A 0.9700 .
C6 H6B 0.9700 .
C6 C5 1.479(14) .
C2 H2A 0.9700 .
C2 H2B 0.9700 .
C2 C3 1.488(14) .
C4 H4A 0.9700 .
C4 H4B 0.9700 .
C4 C5 1.457(13) .
C4 C3 1.547(14) .
C5 H5A 0.9700 .
C5 H5B 0.9700 .
C3 H3A 0.9700 .
C3 H3B 0.9700 .
